data_7125823
loop_
_publ_author_name
'Xie, Ya-Sa'
'Huang, Run-Feng'
'Li, Ran'
'Zhang, Chuan-Bao'
'Fu, Ji-Ya'
'Zhao, Li-Li'
'Yuan, Jin-Fang'

_publ_section_title
;
 Metal-free [3+3] benzannulation of 1-indanylidene-malononitrile with
 Morita-Baylis-Hillman carbonates: direct access to functionalized
 fluorene and fluorenone derivatives.
;
_journal_issue 13
_journal_name_full 'Chemical communications (Cambridge, England)'
_journal_page_first 1948
_journal_page_last 1951
_journal_paper_doi 10.1039/d0cc00143k
_journal_volume 56
_journal_year 2020
_chemical_formula_moiety 'C23 H17 N O3'
_chemical_formula_sum 'C23 H17 N O3'
_chemical_formula_weight 355.38
_space_group_crystal_system monoclinic
_space_group_IT_number 14
_space_group_name_Hall '-P 2ybc'
_space_group_name_H-M_alt 'P 1 21/c 1'
_atom_sites_solution_hydrogens geom
_atom_sites_solution_primary direct
_atom_sites_solution_secondary difmap
_audit_creation_method SHELXL-2014/7
_audit_update_record
;
2019-07-18 deposited with the CCDC.	2020-01-15 downloaded from the CCDC.
;
_cell_angle_alpha 90
_cell_angle_beta 106.715(2)
_cell_angle_gamma 90
_cell_formula_units_Z 4
_cell_length_a 13.0762(14)
_cell_length_b 6.6583(7)
_cell_length_c 21.175(2)
_cell_measurement_reflns_used 4621
_cell_measurement_temperature 100(2)
_cell_measurement_theta_max 30.98
_cell_measurement_theta_min 2.93
_cell_volume 1765.7(3)
_computing_cell_refinement 'Bruker SAINT'
_computing_data_collection 'Bruker APEX2'
_computing_data_reduction 'Bruker SAINT'
_computing_molecular_graphics 'Bruker SHELXTL'
_computing_publication_material 'Bruker SHELXTL'
_computing_structure_refinement 'SHELXL-2014 (Sheldrick 2014)'
_computing_structure_solution 'SHELXS-97 (Sheldrick 2008)'
_diffrn_ambient_temperature 100(2)
_diffrn_measured_fraction_theta_full 0.997
_diffrn_measured_fraction_theta_max 0.922
_diffrn_measurement_device_type 'Bruker APEX-II CCD'
_diffrn_measurement_method '\f and \w scans'
_diffrn_radiation_type MoK\a
_diffrn_radiation_wavelength 0.71073
_diffrn_reflns_av_R_equivalents 0.0386
_diffrn_reflns_av_unetI/netI 0.0386
_diffrn_reflns_Laue_measured_fraction_full 0.997
_diffrn_reflns_Laue_measured_fraction_max 0.922
_diffrn_reflns_limit_h_max 18
_diffrn_reflns_limit_h_min -18
_diffrn_reflns_limit_k_max 9
_diffrn_reflns_limit_k_min -9
_diffrn_reflns_limit_l_max 30
_diffrn_reflns_limit_l_min -30
_diffrn_reflns_number 19366
_diffrn_reflns_point_group_measured_fraction_full 0.997
_diffrn_reflns_point_group_measured_fraction_max 0.922
_diffrn_reflns_theta_full 25.242
_diffrn_reflns_theta_max 31.139
_diffrn_reflns_theta_min 1.626
_diffrn_source 'fine-focus sealed tube'
_exptl_absorpt_coefficient_mu 0.089
_exptl_absorpt_correction_type multi-scan
_exptl_absorpt_process_details sadabs
_exptl_crystal_colour colourless
_exptl_crystal_density_diffrn 1.337
_exptl_crystal_description prism
_exptl_crystal_F_000 744
_exptl_crystal_size_max 0.670
_exptl_crystal_size_mid 0.350
_exptl_crystal_size_min 0.180
_exptl_transmission_factor_max 0.7462
_exptl_transmission_factor_min 0.6596
_refine_diff_density_max 0.715
_refine_diff_density_min -0.252
_refine_diff_density_rms 0.058
_refine_ls_extinction_method none
_refine_ls_goodness_of_fit_ref 1.033
_refine_ls_hydrogen_treatment constr
_refine_ls_matrix_type full
_refine_ls_number_parameters 246
_refine_ls_number_reflns 5260
_refine_ls_number_restraints 0
_refine_ls_restrained_S_all 1.033
_refine_ls_R_factor_all 0.0693
_refine_ls_R_factor_gt 0.0479
_refine_ls_shift/su_max 0.000
_refine_ls_shift/su_mean 0.000
_refine_ls_structure_factor_coef Fsqd
_refine_ls_weighting_details 'w=1/[\s^2^(Fo^2^)+(0.0892P)^2^+0.0813P] where P=(Fo^2^+2Fc^2^)/3'
_refine_ls_weighting_scheme calc
_refine_ls_wR_factor_gt 0.1326
_refine_ls_wR_factor_ref 0.1474
_reflns_Friedel_coverage 0.000
_reflns_number_gt 3868
_reflns_number_total 5260
_reflns_threshold_expression 'I > 2\s(I)'
_cod_data_source_file d0cc00143k2.cif
_cod_data_source_block mo_hd_fjy1_0m
_cod_depositor_comments 'Adding full bibliography for 7125823.cif.'
_cod_original_sg_symbol_H-M 'P 21/c'
_cod_database_code 7125823
_shelx_shelxl_version_number 2014/7
_shelx_space_group_comment
;
The symmetry employed for this shelxl refinement is uniquely defined
by the following loop, which should always be used as a source of
symmetry information in preference to the above space-group names.
They are only intended as comments.
;
_shelx_estimated_absorpt_t_min 0.943
_shelx_estimated_absorpt_t_max 0.984

loop_
_space_group_symop_operation_xyz
'x, y, z'
'-x, y+1/2, -z+1/2'
'-x, -y, -z'
'x, -y-1/2, z-1/2'

loop_
_atom_site_label
_atom_site_type_symbol
_atom_site_fract_x
_atom_site_fract_y
_atom_site_fract_z
_atom_site_U_iso_or_equiv
_atom_site_adp_type
_atom_site_occupancy
_atom_site_site_symmetry_order
_atom_site_calc_flag
_atom_site_refinement_flags_posn
_atom_site_refinement_flags_adp
O1 O 0.37737(7) 0.29092(14) 0.45964(4) 0.0280(2) Uani 1 1 d . .
O2 O -0.24215(7) 0.26640(13) 0.05154(5) 0.0281(2) Uani 1 1 d . .
O3 O 0.23645(8) 0.25034(13) 0.49817(5) 0.0285(2) Uani 1 1 d . .
N1 N -0.18020(9) 0.27400(16) 0.29892(6) 0.0293(3) Uani 1 1 d . .
C1 C 0.44521(11) 0.2767(2) 0.52671(6) 0.0331(3) Uani 1 1 d . .
H4 H 0.4219 0.3747 0.5542 0.050 Uiso 1 1 calc R U
H1 H 0.5193 0.3048 0.5278 0.050 Uiso 1 1 calc R U
H5 H 0.4405 0.1411 0.5436 0.050 Uiso 1 1 calc R U
C2 C 0.27286(9) 0.26960(16) 0.45213(6) 0.0191(2) Uani 1 1 d . .
C3 C 0.20561(9) 0.27265(15) 0.38188(5) 0.0169(2) Uani 1 1 d . .
C4 C 0.09538(9) 0.27291(15) 0.37336(6) 0.0182(2) Uani 1 1 d . .
H15 H 0.0698 0.2718 0.4111 0.022 Uiso 1 1 calc R U
C5 C 0.02250(9) 0.27475(15) 0.31090(6) 0.0168(2) Uani 1 1 d . .
C6 C 0.05997(9) 0.27589(15) 0.25521(5) 0.0156(2) Uani 1 1 d . .
C7 C 0.00403(9) 0.27429(15) 0.18412(6) 0.0168(2) Uani 1 1 d . .
C8 C -0.10417(9) 0.27254(15) 0.15023(6) 0.0187(2) Uani 1 1 d . .
H16 H -0.1565 0.2732 0.1734 0.022 Uiso 1 1 calc R U
C9 C -0.13402(10) 0.26973(16) 0.08159(6) 0.0219(2) Uani 1 1 d . .
C10 C -0.27610(11) 0.26050(19) -0.01903(7) 0.0308(3) Uani 1 1 d . .
H17 H -0.2490 0.3791 -0.0364 0.046 Uiso 1 1 calc R U
H3 H -0.3543 0.2594 -0.0347 0.046 Uiso 1 1 calc R U
H2 H -0.2482 0.1389 -0.0343 0.046 Uiso 1 1 calc R U
C11 C 0.24481(9) 0.27380(15) 0.32627(5) 0.0159(2) Uani 1 1 d . .
C12 C 0.17069(9) 0.27612(15) 0.26387(5) 0.0158(2) Uani 1 1 d . .
C13 C 0.19278(9) 0.27430(16) 0.19776(6) 0.0183(2) Uani 1 1 d . .
H9 H 0.2332 0.3951 0.1919 0.022 Uiso 1 1 calc R U
H8 H 0.2332 0.1528 0.1925 0.022 Uiso 1 1 calc R U
C14 C 0.08224(9) 0.27372(16) 0.15004(6) 0.0188(2) Uani 1 1 d . .
C15 C 0.05137(10) 0.27099(18) 0.08184(6) 0.0242(3) Uani 1 1 d . .
H7 H 0.1036 0.2704 0.0586 0.029 Uiso 1 1 calc R U
C16 C -0.05716(11) 0.26907(18) 0.04737(6) 0.0255(3) Uani 1 1 d . .
H6 H -0.0788 0.2673 0.0005 0.031 Uiso 1 1 calc R U
C17 C 0.36005(9) 0.26947(17) 0.32893(5) 0.0180(2) Uani 1 1 d . .
C18 C 0.41611(9) 0.0889(2) 0.33841(6) 0.0252(3) Uani 1 1 d . .
H14 H 0.3822 -0.0314 0.3458 0.030 Uiso 1 1 calc R U
C19 C 0.52180(10) 0.0846(2) 0.33701(6) 0.0337(3) Uani 1 1 d . .
H13 H 0.5597 -0.0389 0.3432 0.040 Uiso 1 1 calc R U
C20 C 0.57211(11) 0.2596(2) 0.32656(6) 0.0356(4) Uani 1 1 d . .
H12 H 0.6445 0.2562 0.3261 0.043 Uiso 1 1 calc R U
C21 C 0.51661(9) 0.4388(2) 0.31689(6) 0.0319(3) Uani 1 1 d . .
H11 H 0.5510 0.5586 0.3096 0.038 Uiso 1 1 calc R U
C22 C 0.41048(9) 0.4449(2) 0.31770(6) 0.0249(3) Uani 1 1 d . .
H10 H 0.3725 0.5684 0.3106 0.030 Uiso 1 1 calc R U
C23 C -0.09018(9) 0.27444(16) 0.30452(6) 0.0205(2) Uani 1 1 d . .

loop_
_atom_site_aniso_label
_atom_site_aniso_U_11
_atom_site_aniso_U_22
_atom_site_aniso_U_33
_atom_site_aniso_U_23
_atom_site_aniso_U_13
_atom_site_aniso_U_12
O1 0.0157(4) 0.0509(6) 0.0162(4) 0.0004(4) 0.0026(3) -0.0033(4)
O2 0.0151(4) 0.0383(5) 0.0243(5) 0.0032(3) -0.0046(3) -0.0010(3)
O3 0.0258(5) 0.0424(6) 0.0199(4) 0.0007(3) 0.0106(4) -0.0018(4)
N1 0.0178(5) 0.0298(6) 0.0431(7) -0.0008(4) 0.0129(5) -0.0013(4)
C1 0.0204(6) 0.0580(9) 0.0176(6) 0.0009(5) 0.0002(5) -0.0022(6)
C2 0.0164(5) 0.0230(5) 0.0183(5) -0.0004(4) 0.0055(4) -0.0006(4)
C3 0.0146(5) 0.0189(5) 0.0173(5) 0.0001(4) 0.0049(4) -0.0006(4)
C4 0.0158(5) 0.0201(5) 0.0209(5) 0.0000(4) 0.0087(4) -0.0010(4)
C5 0.0124(5) 0.0162(5) 0.0225(5) 0.0003(4) 0.0065(4) -0.0001(4)
C6 0.0121(5) 0.0152(5) 0.0194(5) 0.0008(4) 0.0042(4) -0.0002(3)
C7 0.0135(5) 0.0169(5) 0.0186(5) 0.0006(4) 0.0023(4) -0.0005(4)
C8 0.0134(5) 0.0187(5) 0.0222(6) 0.0017(4) 0.0022(4) 0.0002(4)
C9 0.0149(6) 0.0228(5) 0.0235(6) 0.0024(4) -0.0014(4) -0.0001(4)
C10 0.0229(7) 0.0369(7) 0.0245(6) 0.0028(5) -0.0061(5) -0.0027(5)
C11 0.0128(5) 0.0173(5) 0.0175(5) 0.0005(4) 0.0042(4) -0.0007(4)
C12 0.0129(5) 0.0173(5) 0.0174(5) 0.0003(4) 0.0047(4) 0.0001(4)
C13 0.0138(5) 0.0242(5) 0.0171(5) 0.0004(4) 0.0050(4) 0.0001(4)
C14 0.0143(5) 0.0218(5) 0.0194(5) 0.0007(4) 0.0036(4) -0.0005(4)
C15 0.0193(6) 0.0336(6) 0.0192(6) 0.0013(4) 0.0046(5) -0.0004(4)
C16 0.0221(6) 0.0333(7) 0.0182(5) 0.0014(4) 0.0011(5) -0.0010(5)
C17 0.0114(5) 0.0287(6) 0.0138(5) -0.0006(4) 0.0034(4) -0.0011(4)
C18 0.0187(6) 0.0338(6) 0.0225(5) 0.0005(5) 0.0050(4) 0.0047(5)
C19 0.0184(6) 0.0551(9) 0.0261(6) -0.0017(6) 0.0042(5) 0.0123(6)
C20 0.0127(6) 0.0756(11) 0.0183(6) -0.0047(6) 0.0043(5) -0.0006(6)
C21 0.0190(6) 0.0568(9) 0.0196(6) -0.0010(6) 0.0049(5) -0.0143(6)
C22 0.0173(6) 0.0344(6) 0.0224(6) 0.0014(5) 0.0047(4) -0.0056(5)
C23 0.0178(6) 0.0195(5) 0.0262(6) -0.0002(4) 0.0094(5) -0.0001(4)

loop_
_atom_type_symbol
_atom_type_description
_atom_type_scat_dispersion_real
_atom_type_scat_dispersion_imag
_atom_type_scat_source
C C 0.0033 0.0016 'International Tables Vol C Tables 4.2.6.8 and 6.1.1.4'
H H 0.0000 0.0000 'International Tables Vol C Tables 4.2.6.8 and 6.1.1.4'
N N 0.0061 0.0033 'International Tables Vol C Tables 4.2.6.8 and 6.1.1.4'
O O 0.0106 0.0060 'International Tables Vol C Tables 4.2.6.8 and 6.1.1.4'

loop_
_geom_angle_atom_site_label_1
_geom_angle_atom_site_label_2
_geom_angle_atom_site_label_3
_geom_angle
C2 O1 C1 115.30(10)
C9 O2 C10 116.92(11)
O1 C1 H4 109.5
O1 C1 H1 109.5
H4 C1 H1 109.5
O1 C1 H5 109.5
H4 C1 H5 109.5
H1 C1 H5 109.5
O3 C2 O1 122.80(11)
O3 C2 C3 123.28(11)
O1 C2 C3 113.92(9)
C4 C3 C11 119.95(10)
C4 C3 C2 114.68(10)
C11 C3 C2 125.37(10)
C5 C4 C3 121.42(10)
C5 C4 H15 119.3
C3 C4 H15 119.3
C4 C5 C6 119.40(10)
C4 C5 C23 119.48(10)
C6 C5 C23 121.12(10)
C5 C6 C12 119.10(10)
C5 C6 C7 132.01(10)
C12 C6 C7 108.88(9)
C8 C7 C14 121.04(11)
C8 C7 C6 131.33(10)
C14 C7 C6 107.63(10)
C7 C8 C9 118.49(11)
C7 C8 H16 120.8
C9 C8 H16 120.8
O2 C9 C8 115.21(11)
O2 C9 C16 123.89(12)
C8 C9 C16 120.90(11)
O2 C10 H17 109.5
O2 C10 H3 109.5
H17 C10 H3 109.5
O2 C10 H2 109.5
H17 C10 H2 109.5
H3 C10 H2 109.5
C12 C11 C3 118.00(10)
C12 C11 C17 117.05(10)
C3 C11 C17 124.95(10)
C11 C12 C6 122.14(10)
C11 C12 C13 127.74(10)
C6 C12 C13 110.11(9)
C14 C13 C12 102.68(9)
C14 C13 H9 111.2
C12 C13 H9 111.2
C14 C13 H8 111.2
C12 C13 H8 111.2
H9 C13 H8 109.1
C15 C14 C7 119.81(11)
C15 C14 C13 129.48(11)
C7 C14 C13 110.70(10)
C14 C15 C16 119.55(12)
C14 C15 H7 120.2
C16 C15 H7 120.2
C15 C16 C9 120.20(12)
C15 C16 H6 119.9
C9 C16 H6 119.9
C18 C17 C22 119.52(11)
C18 C17 C11 120.42(10)
C22 C17 C11 119.94(10)
C19 C18 C17 119.97(12)
C19 C18 H14 120.0
C17 C18 H14 120.0
C20 C19 C18 120.41(13)
C20 C19 H13 119.8
C18 C19 H13 119.8
C21 C20 C19 119.75(12)
C21 C20 H12 120.1
C19 C20 H12 120.1
C20 C21 C22 120.42(13)
C20 C21 H11 119.8
C22 C21 H11 119.8
C21 C22 C17 119.92(12)
C21 C22 H10 120.0
C17 C22 H10 120.0
N1 C23 C5 179.49(14)

loop_
_geom_bond_atom_site_label_1
_geom_bond_atom_site_label_2
_geom_bond_distance
O1 C2 1.3371(14)
O1 C1 1.4451(15)
O2 C9 1.3737(14)
O2 C10 1.4318(16)
O3 C2 1.2085(14)
N1 C23 1.1487(16)
C1 H4 0.9800
C1 H1 0.9800
C1 H5 0.9800
C2 C3 1.4946(16)
C3 C4 1.4002(16)
C3 C11 1.4131(15)
C4 C5 1.3901(16)
C4 H15 0.9500
C5 C6 1.4012(15)
C5 C23 1.4405(16)
C6 C12 1.4060(15)
C6 C7 1.4723(15)
C7 C8 1.3902(16)
C7 C14 1.4112(16)
C8 C9 1.3925(17)
C8 H16 0.9500
C9 C16 1.3978(19)
C10 H17 0.9800
C10 H3 0.9800
C10 H2 0.9800
C11 C12 1.3960(15)
C11 C17 1.4920(15)
C12 C13 1.5085(15)
C13 C14 1.5068(16)
C13 H9 0.9900
C13 H8 0.9900
C14 C15 1.3832(16)
C15 C16 1.3968(18)
C15 H7 0.9500
C16 H6 0.9500
C17 C18 1.3923(16)
C17 C22 1.3950(16)
C18 C19 1.3911(16)
C18 H14 0.9500
C19 C20 1.386(2)
C19 H13 0.9500
C20 C21 1.381(2)
C20 H12 0.9500
C21 C22 1.3934(16)
C21 H11 0.9500
C22 H10 0.9500

loop_
_geom_hbond_atom_site_label_D
_geom_hbond_atom_site_label_H
_geom_hbond_atom_site_label_A
_geom_hbond_distance_DH
_geom_hbond_distance_HA
_geom_hbond_distance_DA
_geom_hbond_angle_DHA
_geom_hbond_site_symmetry_A
C10 H17 O3 0.98 2.59 3.3120(15) 130.4 2
C10 H17 O3 0.98 2.59 3.3120(15) 130.4 2
C10 H17 O3 0.98 2.59 3.3120(15) 130.4 2
C10 H17 O3 0.98 2.59 3.3120(15) 130.4 2
C10 H17 O3 0.98 2.59 3.3120(15) 130.4 2
C10 H17 O3 0.98 2.59 3.3120(15) 130.4 2
C10 H17 O3 0.98 2.59 3.3120(15) 130.4 2
C10 H17 O3 0.98 2.59 3.3120(15) 130.4 2

loop_
_geom_torsion_atom_site_label_1
_geom_torsion_atom_site_label_2
_geom_torsion_atom_site_label_3
_geom_torsion_atom_site_label_4
_geom_torsion
C1 O1 C2 O3 3.74(16)
C1 O1 C2 C3 -176.50(10)
O3 C2 C3 C4 6.50(16)
O1 C2 C3 C4 -173.26(9)
O3 C2 C3 C11 -173.05(11)
O1 C2 C3 C11 7.19(15)
C11 C3 C4 C5 -0.15(15)
C2 C3 C4 C5 -179.72(9)
C3 C4 C5 C6 0.15(15)
C3 C4 C5 C23 179.84(9)
C4 C5 C6 C12 -0.30(15)
C23 C5 C6 C12 -179.99(9)
C4 C5 C6 C7 178.76(10)
C23 C5 C6 C7 -0.93(17)
C5 C6 C7 C8 0.52(19)
C12 C6 C7 C8 179.65(10)
C5 C6 C7 C14 -179.18(11)
C12 C6 C7 C14 -0.05(11)
C14 C7 C8 C9 0.15(15)
C6 C7 C8 C9 -179.51(10)
C10 O2 C9 C8 -179.12(10)
C10 O2 C9 C16 0.46(16)
C7 C8 C9 O2 179.47(9)
C7 C8 C9 C16 -0.13(16)
C4 C3 C11 C12 0.29(15)
C2 C3 C11 C12 179.82(10)
C4 C3 C11 C17 -178.69(9)
C2 C3 C11 C17 0.83(16)
C3 C11 C12 C6 -0.45(15)
C17 C11 C12 C6 178.61(9)
C3 C11 C12 C13 -178.92(10)
C17 C11 C12 C13 0.15(15)
C5 C6 C12 C11 0.46(15)
C7 C6 C12 C11 -178.80(9)
C5 C6 C12 C13 179.17(9)
C7 C6 C12 C13 -0.09(11)
C11 C12 C13 C14 178.80(10)
C6 C12 C13 C14 0.18(11)
C8 C7 C14 C15 -0.12(16)
C6 C7 C14 C15 179.61(10)
C8 C7 C14 C13 -179.56(9)
C6 C7 C14 C13 0.17(12)
C12 C13 C14 C15 -179.58(11)
C12 C13 C14 C7 -0.21(11)
C7 C14 C15 C16 0.08(17)
C13 C14 C15 C16 179.40(10)
C14 C15 C16 C9 -0.06(17)
O2 C9 C16 C15 -179.48(10)
C8 C9 C16 C15 0.08(17)
C12 C11 C17 C18 -98.17(12)
C3 C11 C17 C18 80.82(14)
C12 C11 C17 C22 77.72(13)
C3 C11 C17 C22 -103.29(13)
C22 C17 C18 C19 0.36(17)
C11 C17 C18 C19 176.27(11)
C17 C18 C19 C20 0.36(18)
C18 C19 C20 C21 -0.60(19)
C19 C20 C21 C22 0.13(19)
C20 C21 C22 C17 0.59(17)
C18 C17 C22 C21 -0.83(17)
C11 C17 C22 C21 -176.76(10)
